data_7714710
loop_
_publ_author_name
'Lundberg, Daniel'
'Lindqvist-Reis, Patric'
'&#x141;yczko, Krzysztof'
'Eriksson, Lars'
'Persson, Ingmar'

_publ_section_title
;
 Coordination chemistry effects of the space-demanding solvent molecule
 <i>N</i>,<i>N</i>'-dimethylpropyleneurea.
;
_journal_issue 4
_journal_name_full 'Dalton transactions (Cambridge, England : 2003)'
_journal_page_first 1817
_journal_page_last 1832
_journal_paper_doi 10.1039/d3dt03193d
_journal_volume 53
_journal_year 2024
_chemical_formula_moiety 'C12 H24 Br2 Co N4 O2'
_chemical_formula_sum 'C12 H24 Br2 Co N4 O2'
_chemical_formula_weight 475.10
_space_group_crystal_system monoclinic
_space_group_IT_number 14
_space_group_name_Hall '-P 2ybc'
_space_group_name_H-M_alt 'P 1 21/c 1'
_atom_sites_solution_hydrogens geom
_atom_sites_solution_primary direct
_atom_sites_solution_secondary difmap
_audit_creation_method SHELXL-2018/3
_audit_update_record
;
2022-09-26 deposited with the CCDC.	2023-12-13 downloaded from the CCDC.
;
_cell_angle_alpha 90
_cell_angle_beta 92.364(2)
_cell_angle_gamma 90
_cell_formula_units_Z 4
_cell_length_a 8.0226(15)
_cell_length_b 8.4660(16)
_cell_length_c 26.796(5)
_cell_measurement_reflns_used 3012
_cell_measurement_temperature 296(2)
_cell_measurement_theta_max 24.09
_cell_measurement_theta_min 2.52
_cell_volume 1818.4(6)
_computing_cell_refinement 'CrysAlis PRO'
_computing_data_collection 'Bruker APEX2'
_computing_data_reduction 'CrysAlis PRO'
_computing_structure_refinement 'SHELXL-2018/3 (Sheldrick, 2018)'
_computing_structure_solution 'SHELXS-97 (Sheldrick, 2008)'
_diffrn_ambient_temperature 296(2)
_diffrn_measured_fraction_theta_full 0.995
_diffrn_measured_fraction_theta_max 0.995
_diffrn_measurement_device_type 'Bruker APEX-II CCD'
_diffrn_measurement_method '\f and \w scans'
_diffrn_radiation_type MoK\a
_diffrn_radiation_wavelength 0.71073
_diffrn_reflns_av_R_equivalents 0.0325
_diffrn_reflns_av_unetI/netI 0.0354
_diffrn_reflns_Laue_measured_fraction_full 0.995
_diffrn_reflns_Laue_measured_fraction_max 0.995
_diffrn_reflns_limit_h_max 9
_diffrn_reflns_limit_h_min -9
_diffrn_reflns_limit_k_max 8
_diffrn_reflns_limit_k_min -9
_diffrn_reflns_limit_l_max 27
_diffrn_reflns_limit_l_min -31
_diffrn_reflns_number 8656
_diffrn_reflns_point_group_measured_fraction_full 0.995
_diffrn_reflns_point_group_measured_fraction_max 0.995
_diffrn_reflns_theta_full 24.812
_diffrn_reflns_theta_max 24.812
_diffrn_reflns_theta_min 2.523
_diffrn_source 'sealed tube'
_exptl_absorpt_coefficient_mu 5.347
_exptl_absorpt_correction_T_max 0.7451
_exptl_absorpt_correction_T_min 0.5789
_exptl_absorpt_correction_type multi-scan
_exptl_absorpt_process_details 'SADABS, Bruker (2004)'
_exptl_crystal_colour blue
_exptl_crystal_density_diffrn 1.735
_exptl_crystal_description block
_exptl_crystal_F_000 948
_exptl_crystal_size_max 0.21
_exptl_crystal_size_mid 0.17
_exptl_crystal_size_min 0.15
_refine_diff_density_max 0.461
_refine_diff_density_min -0.531
_refine_diff_density_rms 0.061
_refine_ls_extinction_coef 0.0021(3)
_refine_ls_extinction_expression Fc^*^=kFc[1+0.001xFc^2^\l^3^/sin(2\q)]^-1/4^
_refine_ls_extinction_method 'SHELXL-2018/3 (Sheldrick 2018)'
_refine_ls_goodness_of_fit_ref 1.042
_refine_ls_hydrogen_treatment constr
_refine_ls_matrix_type full
_refine_ls_number_parameters 205
_refine_ls_number_reflns 3117
_refine_ls_number_restraints 0
_refine_ls_restrained_S_all 1.042
_refine_ls_R_factor_all 0.0450
_refine_ls_R_factor_gt 0.0311
_refine_ls_shift/su_max 0.001
_refine_ls_shift/su_mean 0.000
_refine_ls_structure_factor_coef Fsqd
_refine_ls_weighting_details 'w=1/[\s^2^(Fo^2^)+(0.0309P)^2^+0.7471P] where P=(Fo^2^+2Fc^2^)/3'
_refine_ls_weighting_scheme calc
_refine_ls_wR_factor_gt 0.0696
_refine_ls_wR_factor_ref 0.0739
_reflns_Friedel_coverage 0.000
_reflns_number_gt 2471
_reflns_number_total 3117
_reflns_threshold_expression 'I > 2\s(I)'
_cod_data_source_file d3dt03193d2.cif
_cod_data_source_block Co_dmpu2_Br2
_cod_depositor_comments 'Adding full bibliography for 7714702--7714710.cif.'
_cod_original_sg_symbol_H-M 'P 21/c'
_cod_database_code 7714710
_shelx_shelxl_version_number 2018/3
_shelx_space_group_comment
;
The symmetry employed for this shelxl refinement is uniquely defined
by the following loop, which should always be used as a source of
symmetry information in preference to the above space-group names.
They are only intended as comments.
;

loop_
_space_group_symop_operation_xyz
'x, y, z'
'-x, y+1/2, -z+1/2'
'-x, -y, -z'
'x, -y-1/2, z-1/2'

loop_
_atom_site_label
_atom_site_type_symbol
_atom_site_fract_x
_atom_site_fract_y
_atom_site_fract_z
_atom_site_U_iso_or_equiv
_atom_site_adp_type
_atom_site_occupancy
_atom_site_site_symmetry_order
_atom_site_calc_flag
_atom_site_refinement_flags_posn
_atom_site_refinement_flags_adp
_atom_site_refinement_flags_occupancy
_atom_site_disorder_assembly
_atom_site_disorder_group
Co1 Co 0.81443(6) 0.80037(5) 0.37911(2) 0.04101(15) Uani 1 1 d . . . . .
Br1 Br 1.05975(5) 0.94172(5) 0.35945(2) 0.06488(16) Uani 1 1 d . . . . .
Br2 Br 0.83809(6) 0.52299(5) 0.39128(2) 0.07045(17) Uani 1 1 d . . . . .
O1 O 0.6547(3) 0.8555(3) 0.32409(8) 0.0521(6) Uani 1 1 d . . . . .
C1 C 0.6932(4) 0.9178(4) 0.28314(12) 0.0434(8) Uani 1 1 d . . . . .
N11 N 0.6823(4) 1.0736(4) 0.27681(11) 0.0542(8) Uani 1 1 d . . . . .
N12 N 0.7394(4) 0.8266(3) 0.24560(10) 0.0484(7) Uani 1 1 d . . . . .
C11 C 0.6508(7) 1.1728(5) 0.31970(18) 0.0921(17) Uani 1 1 d . . . . .
H11A H 0.598024 1.268993 0.308564 0.138 Uiso 1 1 calc R U . . .
H11B H 0.754538 1.196913 0.337181 0.138 Uiso 1 1 calc R U . . .
H11C H 0.579074 1.117881 0.341665 0.138 Uiso 1 1 calc R U . . .
C12 C 0.7573(5) 0.6571(5) 0.25292(16) 0.0669(12) Uani 1 1 d . . . . .
H12A H 0.748091 0.604666 0.221171 0.100 Uiso 1 1 calc R U . . .
H12B H 0.671169 0.619864 0.273794 0.100 Uiso 1 1 calc R U . . .
H12C H 0.864450 0.635025 0.268642 0.100 Uiso 1 1 calc R U . . .
C13 C 0.7271(6) 1.1530(5) 0.23130(17) 0.0716(12) Uani 1 1 d . . . . .
H13A H 0.840267 1.192876 0.235270 0.086 Uiso 1 1 calc R U . . .
H13B H 0.653329 1.242321 0.225194 0.086 Uiso 1 1 calc R U . . .
C14 C 0.8007(6) 0.8919(5) 0.19998(14) 0.0700(12) Uani 1 1 d . . . . .
H14A H 0.781357 0.817353 0.172864 0.084 Uiso 1 1 calc R U . . .
H14B H 0.919931 0.909817 0.203965 0.084 Uiso 1 1 calc R U . . .
C15 C 0.7150(6) 1.0433(5) 0.18755(15) 0.0742(13) Uani 1 1 d . . . . .
H15A H 0.598610 1.023056 0.178527 0.089 Uiso 1 1 calc R U . . .
H15B H 0.765901 1.091834 0.159143 0.089 Uiso 1 1 calc R U . . .
O2 O 0.7214(3) 0.8809(3) 0.44035(8) 0.0548(7) Uani 1 1 d . . . . .
C2 C 0.6761(5) 0.8100(4) 0.47910(13) 0.0439(9) Uani 1 1 d . . . . .
N21 N 0.7891(4) 0.7640(4) 0.51431(10) 0.0521(8) Uani 1 1 d . . . . .
N22 N 0.5147(4) 0.7864(4) 0.48574(10) 0.0502(8) Uani 1 1 d . . . . .
C21 C 0.9662(5) 0.7821(6) 0.50730(17) 0.0758(13) Uani 1 1 d . . . . .
H21A H 1.018598 0.826958 0.536860 0.114 Uiso 1 1 calc R U . . .
H21B H 0.982776 0.850568 0.479390 0.114 Uiso 1 1 calc R U . . .
H21C H 1.014445 0.680612 0.500986 0.114 Uiso 1 1 calc R U . . .
C22 C 0.3913(5) 0.8252(5) 0.44656(16) 0.0688(12) Uani 1 1 d . . . . .
H22A H 0.319659 0.735959 0.440315 0.103 Uiso 1 1 calc R U . . .
H22B H 0.446591 0.851912 0.416607 0.103 Uiso 1 1 calc R U . . .
H22C H 0.325934 0.913567 0.456837 0.103 Uiso 1 1 calc R U . . .
C23 C 0.7405(6) 0.6793(6) 0.55830(17) 0.0826(15) Uani 1 1 d . . . . .
H23A H 0.739827 0.566858 0.551357 0.099 Uiso 0.58(2) 1 calc R U P A 1
H23B H 0.821885 0.698711 0.585375 0.099 Uiso 0.58(2) 1 calc R U P A 1
H23C H 0.769269 0.744392 0.587175 0.099 Uiso 0.42(2) 1 calc R U P A 2
H23D H 0.808003 0.584444 0.561113 0.099 Uiso 0.42(2) 1 calc R U P A 2
C24A C 0.5814(12) 0.726(2) 0.5733(3) 0.060(3) Uani 0.58(2) 1 d . . P A 1
H24A H 0.589271 0.830952 0.587371 0.072 Uiso 0.58(2) 1 calc R U P A 1
H24B H 0.547169 0.654784 0.599439 0.072 Uiso 0.58(2) 1 calc R U P A 1
C24B C 0.5668(16) 0.633(3) 0.5614(7) 0.068(5) Uani 0.42(2) 1 d . . P A 2
H24C H 0.556044 0.523309 0.551157 0.081 Uiso 0.42(2) 1 calc R U P A 2
H24D H 0.536862 0.638957 0.596087 0.081 Uiso 0.42(2) 1 calc R U P A 2
C25 C 0.4496(5) 0.7253(5) 0.53190(15) 0.0627(11) Uani 1 1 d . . . . .
H25A H 0.409423 0.618368 0.526456 0.075 Uiso 0.58(2) 1 calc R U P A 1
H25B H 0.356233 0.789767 0.541473 0.075 Uiso 0.58(2) 1 calc R U P A 1
H25C H 0.413448 0.813537 0.551851 0.075 Uiso 0.42(2) 1 calc R U P A 2
H25D H 0.352388 0.660801 0.523690 0.075 Uiso 0.42(2) 1 calc R U P A 2

loop_
_atom_site_aniso_label
_atom_site_aniso_U_11
_atom_site_aniso_U_22
_atom_site_aniso_U_33
_atom_site_aniso_U_23
_atom_site_aniso_U_13
_atom_site_aniso_U_12
Co1 0.0470(3) 0.0484(3) 0.0281(3) 0.0049(2) 0.00701(19) 0.0015(2)
Br1 0.0559(3) 0.0790(3) 0.0602(3) 0.0163(2) 0.00860(19) -0.0139(2)
Br2 0.0986(3) 0.0480(3) 0.0653(3) 0.0106(2) 0.0101(2) 0.0020(2)
O1 0.0486(14) 0.0773(18) 0.0305(14) 0.0007(12) 0.0026(11) 0.0075(12)
C1 0.0368(18) 0.061(2) 0.032(2) -0.0041(17) -0.0042(15) 0.0043(17)
N11 0.067(2) 0.052(2) 0.0425(19) -0.0074(15) -0.0088(15) 0.0087(16)
N12 0.0575(18) 0.055(2) 0.0331(16) -0.0046(13) 0.0071(14) 0.0020(14)
C11 0.118(4) 0.081(3) 0.076(3) -0.031(3) -0.024(3) 0.040(3)
C12 0.078(3) 0.061(3) 0.062(3) -0.008(2) 0.005(2) 0.013(2)
C13 0.071(3) 0.065(3) 0.078(3) 0.014(2) 0.000(2) -0.004(2)
C14 0.083(3) 0.088(3) 0.040(2) -0.001(2) 0.015(2) 0.001(3)
C15 0.089(3) 0.092(3) 0.041(2) 0.014(2) 0.002(2) -0.012(3)
O2 0.0768(17) 0.0569(16) 0.0319(13) 0.0066(12) 0.0193(12) 0.0111(13)
C2 0.058(2) 0.041(2) 0.033(2) -0.0034(15) 0.0105(17) 0.0069(17)
N21 0.0538(18) 0.070(2) 0.0323(17) 0.0079(15) 0.0025(14) 0.0014(16)
N22 0.0547(19) 0.062(2) 0.0339(17) 0.0090(15) 0.0028(14) 0.0049(15)
C21 0.058(3) 0.095(3) 0.074(3) 0.011(3) 0.000(2) -0.009(2)
C22 0.075(3) 0.071(3) 0.059(3) 0.010(2) -0.012(2) 0.000(2)
C23 0.082(3) 0.108(4) 0.057(3) 0.034(3) -0.005(2) -0.011(3)
C24A 0.089(6) 0.057(7) 0.036(4) 0.016(4) 0.024(4) -0.002(5)
C24B 0.066(7) 0.067(11) 0.070(9) 0.032(9) 0.006(6) 0.000(7)
C25 0.059(2) 0.076(3) 0.054(3) 0.014(2) 0.014(2) -0.002(2)

loop_
_atom_type_symbol
_atom_type_description
_atom_type_scat_dispersion_real
_atom_type_scat_dispersion_imag
_atom_type_scat_source
C C 0.0033 0.0016 'International Tables Vol C Tables 4.2.6.8 and 6.1.1.4'
H H 0.0000 0.0000 'International Tables Vol C Tables 4.2.6.8 and 6.1.1.4'
Br Br -0.2901 2.4595 'International Tables Vol C Tables 4.2.6.8 and 6.1.1.4'
Co Co 0.3494 0.9721 'International Tables Vol C Tables 4.2.6.8 and 6.1.1.4'
N N 0.0061 0.0033 'International Tables Vol C Tables 4.2.6.8 and 6.1.1.4'
O O 0.0106 0.0060 'International Tables Vol C Tables 4.2.6.8 and 6.1.1.4'

loop_
_geom_angle_atom_site_label_1
_geom_angle_atom_site_label_2
_geom_angle_atom_site_label_3
_geom_angle
_geom_angle_site_symmetry_1
_geom_angle_site_symmetry_3
_geom_angle_publ_flag
O2 Co1 O1 106.67(10) . . ?
O2 Co1 Br2 105.12(7) . . ?
O1 Co1 Br2 112.51(8) . . ?
O2 Co1 Br1 110.99(8) . . ?
O1 Co1 Br1 103.49(7) . . ?
Br2 Co1 Br1 117.70(3) . . ?
C1 O1 Co1 124.9(2) . . ?
O1 C1 N11 120.3(3) . . ?
O1 C1 N12 119.9(3) . . ?
N11 C1 N12 119.8(3) . . ?
C1 N11 C13 123.3(3) . . ?
C1 N11 C11 118.9(3) . . ?
C13 N11 C11 117.0(4) . . ?
C1 N12 C14 122.1(3) . . ?
C1 N12 C12 119.9(3) . . ?
C14 N12 C12 117.1(3) . . ?
N11 C11 H11A 109.5 . . ?
N11 C11 H11B 109.5 . . ?
H11A C11 H11B 109.5 . . ?
N11 C11 H11C 109.5 . . ?
H11A C11 H11C 109.5 . . ?
H11B C11 H11C 109.5 . . ?
N12 C12 H12A 109.5 . . ?
N12 C12 H12B 109.5 . . ?
H12A C12 H12B 109.5 . . ?
N12 C12 H12C 109.5 . . ?
H12A C12 H12C 109.5 . . ?
H12B C12 H12C 109.5 . . ?
N11 C13 C15 111.1(3) . . ?
N11 C13 H13A 109.4 . . ?
C15 C13 H13A 109.4 . . ?
N11 C13 H13B 109.4 . . ?
C15 C13 H13B 109.4 . . ?
H13A C13 H13B 108.0 . . ?
N12 C14 C15 110.4(3) . . ?
N12 C14 H14A 109.6 . . ?
C15 C14 H14A 109.6 . . ?
N12 C14 H14B 109.6 . . ?
C15 C14 H14B 109.6 . . ?
H14A C14 H14B 108.1 . . ?
C14 C15 C13 110.2(4) . . ?
C14 C15 H15A 109.6 . . ?
C13 C15 H15A 109.6 . . ?
C14 C15 H15B 109.6 . . ?
C13 C15 H15B 109.6 . . ?
H15A C15 H15B 108.1 . . ?
C2 O2 Co1 131.0(2) . . ?
O2 C2 N22 119.7(3) . . ?
O2 C2 N21 120.4(3) . . ?
N22 C2 N21 119.8(3) . . ?
C2 N21 C23 121.4(3) . . ?
C2 N21 C21 121.1(3) . . ?
C23 N21 C21 117.2(3) . . ?
C2 N22 C22 120.5(3) . . ?
C2 N22 C25 123.5(3) . . ?
C22 N22 C25 115.9(3) . . ?
N21 C21 H21A 109.5 . . ?
N21 C21 H21B 109.5 . . ?
H21A C21 H21B 109.5 . . ?
N21 C21 H21C 109.5 . . ?
H21A C21 H21C 109.5 . . ?
H21B C21 H21C 109.5 . . ?
N22 C22 H22A 109.5 . . ?
N22 C22 H22B 109.5 . . ?
H22A C22 H22B 109.5 . . ?
N22 C22 H22C 109.5 . . ?
H22A C22 H22C 109.5 . . ?
H22B C22 H22C 109.5 . . ?
C24A C23 N21 111.9(5) . . ?
N21 C23 C24B 118.2(6) . . ?
C24A C23 H23A 109.2 . . ?
N21 C23 H23A 109.2 . . ?
C24A C23 H23B 109.2 . . ?
N21 C23 H23B 109.2 . . ?
H23A C23 H23B 107.9 . . ?
N21 C23 H23C 107.8 . . ?
C24B C23 H23C 107.8 . . ?
N21 C23 H23D 107.8 . . ?
C24B C23 H23D 107.8 . . ?
H23C C23 H23D 107.1 . . ?
C23 C24A C25 114.1(7) . . ?
C23 C24A H24A 108.7 . . ?
C25 C24A H24A 108.7 . . ?
C23 C24A H24B 108.7 . . ?
C25 C24A H24B 108.7 . . ?
H24A C24A H24B 107.6 . . ?
C25 C24B C23 115.3(10) . . ?
C25 C24B H24C 108.4 . . ?
C23 C24B H24C 108.4 . . ?
C25 C24B H24D 108.4 . . ?
C23 C24B H24D 108.4 . . ?
H24C C24B H24D 107.5 . . ?
C24B C25 N22 114.4(6) . . ?
N22 C25 C24A 111.2(5) . . ?
N22 C25 H25A 109.4 . . ?
C24A C25 H25A 109.4 . . ?
N22 C25 H25B 109.4 . . ?
C24A C25 H25B 109.4 . . ?
H25A C25 H25B 108.0 . . ?
C24B C25 H25C 108.7 . . ?
N22 C25 H25C 108.7 . . ?
C24B C25 H25D 108.7 . . ?
N22 C25 H25D 108.7 . . ?
H25C C25 H25D 107.6 . . ?

loop_
_geom_bond_atom_site_label_1
_geom_bond_atom_site_label_2
_geom_bond_distance
_geom_bond_site_symmetry_2
_geom_bond_publ_flag
Co1 O2 1.953(2) . ?
Co1 O1 1.969(2) . ?
Co1 Br2 2.3773(7) . ?
Co1 Br1 2.3809(7) . ?
O1 C1 1.267(4) . ?
C1 N11 1.332(5) . ?
C1 N12 1.333(4) . ?
N11 C13 1.451(5) . ?
N11 C11 1.454(5) . ?
N12 C14 1.446(5) . ?
N12 C12 1.454(5) . ?
C11 H11A 0.9600 . ?
C11 H11B 0.9600 . ?
C11 H11C 0.9600 . ?
C12 H12A 0.9600 . ?
C12 H12B 0.9600 . ?
C12 H12C 0.9600 . ?
C13 C15 1.496(6) . ?
C13 H13A 0.9700 . ?
C13 H13B 0.9700 . ?
C14 C15 1.486(6) . ?
C14 H14A 0.9700 . ?
C14 H14B 0.9700 . ?
C15 H15A 0.9700 . ?
C15 H15B 0.9700 . ?
O2 C2 1.266(4) . ?
C2 N22 1.330(4) . ?
C2 N21 1.339(4) . ?
N21 C23 1.447(5) . ?
N21 C21 1.449(5) . ?
N22 C22 1.451(5) . ?
N22 C25 1.457(4) . ?
C21 H21A 0.9600 . ?
C21 H21B 0.9600 . ?
C21 H21C 0.9600 . ?
C22 H22A 0.9600 . ?
C22 H22B 0.9600 . ?
C22 H22C 0.9600 . ?
C23 C24A 1.409(10) . ?
C23 C24B 1.454(15) . ?
C23 H23A 0.9700 . ?
C23 H23B 0.9700 . ?
C23 H23C 0.9700 . ?
C23 H23D 0.9700 . ?
C24A C25 1.500(11) . ?
C24A H24A 0.9700 . ?
C24A H24B 0.9700 . ?
C24B C25 1.436(14) . ?
C24B H24C 0.9700 . ?
C24B H24D 0.9700 . ?
C25 H25A 0.9700 . ?
C25 H25B 0.9700 . ?
C25 H25C 0.9700 . ?
C25 H25D 0.9700 . ?
